data_1515248
loop_
_publ_author_name
'Mack, Daniel J.'
'Njardarson, Jon T.'

_publ_section_title
;
 New mechanistic insights into the copper catalyzed ring expansion of
 vinyl aziridines: evidence in support of a copper(i) mediated pathway
;
_journal_issue 11
_journal_name_full 'Chemical Science'
_journal_page_first 3321
_journal_paper_doi 10.1039/c2sc21007j
_journal_volume 3
_journal_year 2012
_chemical_formula_moiety 'C8 H20 N +, C15 H3 Cu F18 O6 -'
_chemical_formula_sum 'C23 H23 Cu F18 N O6'
_chemical_formula_weight 814.96
_chemical_name_systematic
;
?
;
_space_group_IT_number 2
_symmetry_cell_setting triclinic
_symmetry_space_group_name_Hall '-P 1'
_symmetry_space_group_name_H-M 'P -1'
_atom_sites_solution_hydrogens geom
_atom_sites_solution_primary direct
_atom_sites_solution_secondary difmap
_audit_creation_method SHELXL-97
_cell_angle_alpha 88.673(3)
_cell_angle_beta 82.244(2)
_cell_angle_gamma 67.515(2)
_cell_formula_units_Z 2
_cell_length_a 10.2817(7)
_cell_length_b 10.9413(7)
_cell_length_c 15.5048(11)
_cell_measurement_reflns_used 9893
_cell_measurement_temperature 200(2)
_cell_measurement_theta_max 25.30
_cell_measurement_theta_min 2.16
_cell_volume 1596.10(19)
_computing_cell_refinement 'SAINT (Bruker, 2007)'
_computing_data_collection 'APEX2 (Bruker, 2007)'
_computing_data_reduction SAINT
_computing_molecular_graphics 'ORTEP3 for Windows (Farrugia, 1997)'
_computing_publication_material 'SHELXTL and local programs'
_computing_structure_refinement SHELXTL
_computing_structure_solution 'SHELXTL (Sheldrick, 2008)'
_diffrn_ambient_temperature 200(2)
_diffrn_measured_fraction_theta_full 0.996
_diffrn_measured_fraction_theta_max 0.996
_diffrn_measurement_device_type 'Bruker Kappa APEXII DUO CCD diffractometer'
_diffrn_measurement_method 'thin-slice \w scans'
_diffrn_radiation_monochromator graphite
_diffrn_radiation_source 'fine-focus sealed tube with Miracol optics'
_diffrn_radiation_type MoK\a
_diffrn_radiation_wavelength 0.71073
_diffrn_reflns_av_R_equivalents 0.0272
_diffrn_reflns_av_sigmaI/netI 0.0130
_diffrn_reflns_limit_h_max 12
_diffrn_reflns_limit_h_min -12
_diffrn_reflns_limit_k_max 13
_diffrn_reflns_limit_k_min -13
_diffrn_reflns_limit_l_max 18
_diffrn_reflns_limit_l_min -18
_diffrn_reflns_number 52748
_diffrn_reflns_theta_full 25.43
_diffrn_reflns_theta_max 25.43
_diffrn_reflns_theta_min 2.02
_exptl_absorpt_coefficient_mu 0.827
_exptl_absorpt_correction_T_max 0.8681
_exptl_absorpt_correction_T_min 0.4994
_exptl_absorpt_correction_type numerical
_exptl_absorpt_process_details 'SADABS; Sheldrick, 1996'
_exptl_crystal_colour green
_exptl_crystal_density_diffrn 1.696
_exptl_crystal_density_meas 0
_exptl_crystal_density_method 'not measured'
_exptl_crystal_description block
_exptl_crystal_F_000 814
_exptl_crystal_size_max 0.98
_exptl_crystal_size_mid 0.25
_exptl_crystal_size_min 0.18
_refine_diff_density_max 0.513
_refine_diff_density_min -0.275
_refine_diff_density_rms 0.048
_refine_ls_extinction_method none
_refine_ls_goodness_of_fit_ref 1.043
_refine_ls_hydrogen_treatment constr
_refine_ls_matrix_type full
_refine_ls_number_parameters 620
_refine_ls_number_reflns 5885
_refine_ls_number_restraints 1243
_refine_ls_restrained_S_all 1.109
_refine_ls_R_factor_all 0.0433
_refine_ls_R_factor_gt 0.0356
_refine_ls_shift/su_max 0.001
_refine_ls_shift/su_mean 0.000
_refine_ls_structure_factor_coef Fsqd
_refine_ls_weighting_details 'calc w=1/[\s^2^(Fo^2^)+(0.0559P)^2^+1.0159P] where P=(Fo^2^+2Fc^2^)/3'
_refine_ls_weighting_scheme calc
_refine_ls_wR_factor_gt 0.0985
_refine_ls_wR_factor_ref 0.1067
_reflns_number_gt 5088
_reflns_number_total 5885
_reflns_threshold_expression I>2\s(I)
_cod_data_source_file c2sc21007j.txt
_cod_data_source_block jtn101
_cod_database_code 1515248

loop_
_symmetry_equiv_pos_as_xyz
'x, y, z'
'-x, -y, -z'

loop_
_atom_site_label
_atom_site_type_symbol
_atom_site_fract_x
_atom_site_fract_y
_atom_site_fract_z
_atom_site_U_iso_or_equiv
_atom_site_adp_type
_atom_site_occupancy
_atom_site_symmetry_multiplicity
_atom_site_calc_flag
_atom_site_refinement_flags
_atom_site_disorder_assembly
_atom_site_disorder_group
Cu Cu 0.86462(3) 0.72119(3) 0.725541(18) 0.03975(11) Uani 1 1 d . . .
C6 C 0.7657(3) 0.5992(3) 0.49066(18) 0.0531(6) Uani 1 1 d DU . .
F7 F 0.6410(2) 0.6073(2) 0.47432(15) 0.0917(7) Uani 1 1 d DU . .
F8 F 0.8254(3) 0.6383(2) 0.42061(12) 0.0963(7) Uani 1 1 d DU . .
F9 F 0.8453(2) 0.47315(18) 0.49692(13) 0.0767(5) Uani 1 1 d DU . .
C1 C 1.2797(3) 0.7507(3) 0.6293(2) 0.0606(7) Uani 0.60(3) 1 d PDU A 1
F1 F 1.2280(14) 0.8641(9) 0.5907(8) 0.092(3) Uani 0.60(3) 1 d PDU A 1
F2 F 1.3548(12) 0.7724(11) 0.6861(6) 0.085(2) Uani 0.60(3) 1 d PDU A 1
F3 F 1.3669(16) 0.6632(13) 0.5734(11) 0.124(4) Uani 0.60(3) 1 d PDU A 1
C1' C 1.2797(3) 0.7507(3) 0.6293(2) 0.0606(7) Uani 0.40(3) 1 d PDU A 2
F1' F 1.229(2) 0.8756(10) 0.6121(15) 0.100(4) Uani 0.40(3) 1 d PDU A 2
F2' F 1.3942(18) 0.724(3) 0.6635(15) 0.118(6) Uani 0.40(3) 1 d PDU A 2
F3' F 1.322(3) 0.689(2) 0.5518(9) 0.101(5) Uani 0.40(3) 1 d PDU A 2
C5 C 1.1996(4) 0.4200(4) 0.8267(3) 0.0777(10) Uani 0.53(3) 1 d PDU A 1
F4 F 1.1092(12) 0.4266(13) 0.8972(6) 0.100(3) Uani 0.53(3) 1 d PDU A 1
F5 F 1.3137(19) 0.416(2) 0.8542(16) 0.140(5) Uani 0.53(3) 1 d PDU A 1
F6 F 1.2185(15) 0.3066(9) 0.7868(9) 0.105(3) Uani 0.53(3) 1 d PDU A 1
C5' C 1.1996(4) 0.4200(4) 0.8267(3) 0.0777(10) Uani 0.47(3) 1 d PDU A 2
F4' F 1.151(3) 0.440(2) 0.9078(8) 0.163(7) Uani 0.47(3) 1 d PDU A 2
F5' F 1.3410(9) 0.3867(15) 0.8220(14) 0.097(4) Uani 0.47(3) 1 d PDU A 2
F6' F 1.1929(14) 0.3122(11) 0.7995(13) 0.113(4) Uani 0.47(3) 1 d PDU A 2
C10 C 0.5121(4) 1.0318(3) 0.6471(2) 0.0720(9) Uani 0.61(3) 1 d PDU B 1
F10 F 0.4468(17) 1.0579(17) 0.7307(5) 0.144(5) Uani 0.61(3) 1 d PDU B 1
F11 F 0.5407(15) 1.1302(11) 0.6194(14) 0.133(4) Uani 0.61(3) 1 d PDU B 1
F12 F 0.4075(14) 1.023(2) 0.6109(10) 0.083(4) Uani 0.61(3) 1 d PDU B 1
C10' C 0.5121(4) 1.0318(3) 0.6471(2) 0.0720(9) Uani 0.39(3) 1 d PDU B 2
F10' F 0.4876(15) 1.0944(13) 0.7197(8) 0.084(3) Uani 0.39(3) 1 d PDU B 2
F11' F 0.5677(17) 1.1081(12) 0.5899(7) 0.072(3) Uani 0.39(3) 1 d PDU B 2
F12' F 0.403(2) 1.043(3) 0.6067(13) 0.067(3) Uani 0.39(3) 1 d PDU B 2
C11 C 0.4947(4) 0.6876(4) 0.8954(3) 0.0839(10) Uani 0.56(4) 1 d PDU C 1
F13 F 0.501(2) 0.640(2) 0.9761(6) 0.130(4) Uani 0.56(4) 1 d PDU C 1
F14 F 0.3809(13) 0.7895(12) 0.8955(17) 0.153(5) Uani 0.56(4) 1 d PDU C 1
F15 F 0.4873(14) 0.5936(12) 0.8478(9) 0.093(3) Uani 0.56(4) 1 d PDU C 1
C11' C 0.4947(4) 0.6876(4) 0.8954(3) 0.0839(10) Uani 0.44(4) 1 d PDU C 2
F13' F 0.454(2) 0.701(3) 0.9791(8) 0.153(6) Uani 0.44(4) 1 d PDU C 2
F14' F 0.3882(14) 0.7875(15) 0.8638(15) 0.119(5) Uani 0.44(4) 1 d PDU C 2
F15' F 0.491(2) 0.5801(16) 0.8667(18) 0.125(5) Uani 0.44(4) 1 d PDU C 2
C15 C 0.8175(6) 0.8887(5) 0.9787(2) 0.1007(14) Uani 0.58(2) 1 d PDU C 1
F16 F 0.9461(12) 0.862(2) 0.9787(8) 0.194(6) Uani 0.58(2) 1 d PDU C 1
F17 F 0.7499(16) 0.8830(17) 1.0548(6) 0.120(4) Uani 0.58(2) 1 d PDU C 1
F18 F 0.756(2) 1.0226(8) 0.9602(5) 0.165(5) Uani 0.58(2) 1 d PDU C 1
C15' C 0.8175(6) 0.8887(5) 0.9787(2) 0.1007(14) Uani 0.42(2) 1 d PDU C 2
F16' F 0.9444(13) 0.7964(11) 1.0053(9) 0.118(4) Uani 0.42(2) 1 d PDU C 2
F17' F 0.728(2) 0.913(2) 1.0523(10) 0.116(5) Uani 0.42(2) 1 d PDU C 2
F18' F 0.8528(18) 0.9861(14) 0.9596(7) 0.111(4) Uani 0.42(2) 1 d PDU C 2
O1 O 1.04367(18) 0.76697(18) 0.65937(12) 0.0492(4) Uani 1 1 d . A .
O2 O 1.00473(18) 0.55542(17) 0.76367(13) 0.0496(4) Uani 1 1 d . A .
O3 O 0.85283(17) 0.63320(18) 0.61620(11) 0.0484(4) Uani 1 1 d . . .
O4 O 0.7199(2) 0.89097(18) 0.69585(13) 0.0534(5) Uani 1 1 d . B .
O5 O 0.6866(2) 0.6714(2) 0.79099(13) 0.0582(5) Uani 1 1 d . C .
O6 O 0.8669(2) 0.80831(19) 0.83675(13) 0.0550(5) Uani 1 1 d . C .
C2 C 1.1650(3) 0.7065(3) 0.67715(17) 0.0453(6) Uani 1 1 d U . .
C3 C 1.2127(3) 0.6023(3) 0.7326(2) 0.0524(6) Uani 1 1 d U A .
H3 H 1.3074 0.5749 0.7453 0.063 Uiso 1 1 calc R . .
C4 C 1.1308(3) 0.5367(3) 0.77006(19) 0.0499(6) Uani 1 1 d U . .
C7 C 0.7564(2) 0.6831(3) 0.57050(16) 0.0418(5) Uani 1 1 d U . .
C8 C 0.6452(3) 0.8055(3) 0.58122(17) 0.0472(6) Uani 1 1 d U B .
H8 H 0.5726 0.8262 0.5450 0.057 Uiso 1 1 calc R . .
C9 C 0.6365(3) 0.8981(3) 0.64239(18) 0.0465(6) Uani 1 1 d U . .
C12 C 0.6301(3) 0.7133(3) 0.86490(18) 0.0540(6) Uani 1 1 d U . .
C13 C 0.6715(4) 0.7810(3) 0.92357(19) 0.0636(8) Uani 1 1 d U C .
H13 H 0.6180 0.8018 0.9800 0.076 Uiso 1 1 calc R . .
C14 C 0.7839(4) 0.8197(3) 0.90579(18) 0.0564(7) Uani 1 1 d U . .
N_2 N 0.8632(2) 0.2235(2) 0.73108(14) 0.0473(5) Uani 1 1 d DU . .
C16_2 C 0.856(3) 0.3242(18) 0.7994(10) 0.045(4) Uani 0.35(6) 1 d PDU D 1
H16A_2 H 0.8202 0.4142 0.7758 0.054 Uiso 0.35(6) 1 calc PR D 1
H16B_2 H 0.9526 0.3053 0.8142 0.054 Uiso 0.35(6) 1 calc PR D 1
C17_2 C 0.758(3) 0.318(3) 0.8811(15) 0.074(6) Uani 0.35(6) 1 d PDU D 1
H17A_2 H 0.7547 0.3833 0.9248 0.111 Uiso 0.35(6) 1 calc PR D 1
H17B_2 H 0.7944 0.2295 0.9046 0.111 Uiso 0.35(6) 1 calc PR D 1
H17C_2 H 0.6624 0.3388 0.8665 0.111 Uiso 0.35(6) 1 calc PR D 1
C16'_2 C 0.875(2) 0.3247(14) 0.7917(11) 0.086(4) Uani 0.65(6) 1 d PDU D 2
H16C_2 H 0.8345 0.4129 0.7662 0.103 Uiso 0.65(6) 1 calc PR D 2
H16D_2 H 0.9774 0.3046 0.7927 0.103 Uiso 0.65(6) 1 calc PR D 2
C17'_2 C 0.804(4) 0.335(2) 0.8855(10) 0.118(6) Uani 0.65(6) 1 d PDU D 2
H17D_2 H 0.8167 0.4050 0.9171 0.177 Uiso 0.65(6) 1 calc PR D 2
H17E_2 H 0.8478 0.2501 0.9135 0.177 Uiso 0.65(6) 1 calc PR D 2
H17F_2 H 0.7027 0.3549 0.8861 0.177 Uiso 0.65(6) 1 calc PR D 2
C18_2 C 0.7148(4) 0.2531(4) 0.7156(3) 0.0928(12) Uani 1 1 d DU D .
H18A_2 H 0.6573 0.2523 0.7720 0.111 Uiso 1 1 calc R . .
H18B_2 H 0.7146 0.1814 0.6779 0.111 Uiso 1 1 calc R . .
C19_2 C 0.6423(4) 0.3866(4) 0.6729(3) 0.0916(12) Uani 1 1 d DU . .
H19A_2 H 0.5450 0.3984 0.6659 0.137 Uiso 1 1 calc R D .
H19B_2 H 0.6958 0.3874 0.6157 0.137 Uiso 1 1 calc R . .
H19C_2 H 0.6402 0.4589 0.7100 0.137 Uiso 1 1 calc R . .
C20_2 C 0.962(2) 0.2425(18) 0.6561(8) 0.071(3) Uani 0.51(3) 1 d PDU D 1
H20A_2 H 1.0563 0.2195 0.6759 0.085 Uiso 0.51(3) 1 calc PR D 1
H20B_2 H 0.9268 0.3379 0.6433 0.085 Uiso 0.51(3) 1 calc PR D 1
C21_2 C 0.9855(17) 0.1654(10) 0.5707(5) 0.069(3) Uani 0.51(3) 1 d PDU D 1
H21A_2 H 1.0599 0.1797 0.5302 0.103 Uiso 0.51(3) 1 calc PR D 1
H21B_2 H 0.8969 0.1963 0.5450 0.103 Uiso 0.51(3) 1 calc PR D 1
H21C_2 H 1.0146 0.0709 0.5821 0.103 Uiso 0.51(3) 1 calc PR D 1
C20'_2 C 0.945(2) 0.2198(19) 0.6436(10) 0.086(4) Uani 0.49(3) 1 d PDU D 2
H20C_2 H 1.0475 0.1918 0.6491 0.103 Uiso 0.49(3) 1 calc PR D 2
H20D_2 H 0.9126 0.3093 0.6193 0.103 Uiso 0.49(3) 1 calc PR D 2
C21'_2 C 0.925(2) 0.1252(19) 0.5837(11) 0.102(6) Uani 0.49(3) 1 d PDU D 2
H21D_2 H 0.9746 0.1277 0.5254 0.153 Uiso 0.49(3) 1 calc PR D 2
H21E_2 H 0.8238 0.1503 0.5809 0.153 Uiso 0.49(3) 1 calc PR D 2
H21F_2 H 0.9648 0.0354 0.6056 0.153 Uiso 0.49(3) 1 calc PR D 2
C22_2 C 0.9175(4) 0.0861(3) 0.7667(2) 0.0758(9) Uani 1 1 d U D .
H22A_2 H 0.8508 0.0832 0.8183 0.091 Uiso 1 1 calc R . .
H22B_2 H 0.9171 0.0228 0.7222 0.091 Uiso 1 1 calc R . .
C23_2 C 1.0642(4) 0.0405(4) 0.7922(3) 0.0888(12) Uani 1 1 d U . .
H23A_2 H 1.0904 -0.0487 0.8150 0.133 Uiso 1 1 calc R D .
H23B_2 H 1.0658 0.1013 0.8372 0.133 Uiso 1 1 calc R . .
H23C_2 H 1.1322 0.0394 0.7411 0.133 Uiso 1 1 calc R . .

loop_
_atom_site_aniso_label
_atom_site_aniso_U_11
_atom_site_aniso_U_22
_atom_site_aniso_U_33
_atom_site_aniso_U_23
_atom_site_aniso_U_13
_atom_site_aniso_U_12
Cu 0.03653(17) 0.04012(18) 0.04285(18) -0.00317(12) -0.00871(12) -0.01359(12)
C6 0.0495(14) 0.0545(16) 0.0514(15) -0.0046(12) -0.0069(12) -0.0152(12)
F7 0.0614(11) 0.1047(16) 0.1043(16) -0.0502(13) -0.0225(10) -0.0200(11)
F8 0.145(2) 0.1030(16) 0.0473(10) -0.0109(10) 0.0139(12) -0.0626(15)
F9 0.0892(13) 0.0564(11) 0.0735(12) -0.0140(9) -0.0169(10) -0.0130(9)
C1 0.0530(16) 0.0635(18) 0.0694(19) 0.0054(15) -0.0073(14) -0.0273(14)
F1 0.088(5) 0.111(5) 0.097(4) 0.056(4) -0.032(4) -0.055(4)
F2 0.072(4) 0.113(5) 0.102(4) 0.023(3) -0.026(3) -0.068(4)
F3 0.095(6) 0.105(5) 0.163(9) -0.048(6) 0.071(6) -0.054(4)
C1' 0.0530(16) 0.0635(18) 0.0694(19) 0.0054(15) -0.0073(14) -0.0273(14)
F1' 0.094(8) 0.054(4) 0.156(12) -0.004(5) 0.020(6) -0.044(4)
F2' 0.055(6) 0.200(15) 0.123(10) 0.073(9) -0.033(6) -0.073(8)
F3' 0.118(12) 0.121(9) 0.074(5) -0.024(5) 0.036(5) -0.073(8)
C5 0.063(2) 0.070(2) 0.110(3) 0.034(2) -0.033(2) -0.0314(18)
F4 0.106(5) 0.115(5) 0.076(4) 0.051(3) -0.031(3) -0.035(4)
F5 0.132(7) 0.157(12) 0.190(13) 0.116(8) -0.117(8) -0.096(8)
F6 0.103(6) 0.044(4) 0.142(6) 0.001(4) -0.001(5) -0.004(3)
C5' 0.063(2) 0.070(2) 0.110(3) 0.034(2) -0.033(2) -0.0314(18)
F4' 0.148(11) 0.187(12) 0.099(5) 0.062(5) -0.037(6) 0.001(8)
F5' 0.057(4) 0.079(5) 0.166(11) 0.055(6) -0.062(4) -0.026(3)
F6' 0.072(5) 0.065(5) 0.229(12) 0.068(6) -0.076(6) -0.043(4)
C10 0.069(2) 0.0458(17) 0.098(3) -0.0057(16) -0.0401(18) -0.0090(14)
F10 0.117(7) 0.122(8) 0.106(4) -0.048(4) -0.029(3) 0.056(5)
F11 0.108(6) 0.041(3) 0.272(12) 0.011(6) -0.105(7) -0.028(4)
F12 0.052(3) 0.042(5) 0.159(8) 0.008(3) -0.044(4) -0.011(3)
C10' 0.069(2) 0.0458(17) 0.098(3) -0.0057(16) -0.0401(18) -0.0090(14)
F10' 0.075(5) 0.062(5) 0.099(5) -0.026(4) -0.023(4) -0.002(4)
F11' 0.097(6) 0.038(5) 0.093(6) 0.020(3) -0.049(4) -0.030(4)
F12' 0.055(5) 0.041(8) 0.101(8) 0.002(4) -0.035(4) -0.006(4)
C11 0.071(2) 0.092(3) 0.086(3) -0.013(2) 0.0074(19) -0.033(2)
F13 0.159(10) 0.203(10) 0.079(4) 0.010(4) 0.014(4) -0.135(9)
F14 0.070(4) 0.107(5) 0.246(15) -0.036(6) 0.045(6) -0.013(4)
F15 0.084(5) 0.108(5) 0.106(5) -0.016(4) -0.020(4) -0.056(4)
C11' 0.071(2) 0.092(3) 0.086(3) -0.013(2) 0.0074(19) -0.033(2)
F13' 0.108(9) 0.276(19) 0.094(5) -0.033(7) 0.028(5) -0.105(11)
F14' 0.051(5) 0.123(7) 0.172(11) -0.025(6) -0.032(7) -0.014(4)
F15' 0.115(10) 0.095(6) 0.172(13) -0.015(7) 0.036(8) -0.065(6)
C15 0.182(4) 0.108(3) 0.052(2) 0.004(2) -0.019(2) -0.099(3)
F16 0.231(8) 0.342(17) 0.114(7) -0.017(10) -0.055(6) -0.213(9)
F17 0.246(10) 0.135(8) 0.039(3) 0.016(4) -0.036(4) -0.135(8)
F18 0.366(15) 0.112(4) 0.067(3) -0.027(3) 0.026(6) -0.163(7)
C15' 0.182(4) 0.108(3) 0.052(2) 0.004(2) -0.019(2) -0.099(3)
F16' 0.148(7) 0.130(7) 0.107(7) 0.017(4) -0.084(6) -0.066(5)
F17' 0.188(10) 0.123(10) 0.054(6) -0.033(6) 0.018(6) -0.086(7)
F18' 0.206(13) 0.118(7) 0.070(4) 0.020(5) -0.042(7) -0.125(8)
O1 0.0419(9) 0.0506(10) 0.0539(10) 0.0030(8) -0.0116(8) -0.0149(8)
O2 0.0408(9) 0.0446(10) 0.0683(12) 0.0046(8) -0.0115(8) -0.0206(8)
O3 0.0360(8) 0.0546(10) 0.0487(10) -0.0047(8) -0.0071(7) -0.0100(8)
O4 0.0514(10) 0.0484(10) 0.0608(11) -0.0061(8) -0.0201(9) -0.0148(8)
O5 0.0548(11) 0.0634(12) 0.0519(11) -0.0137(9) -0.0050(9) -0.0177(9)
O6 0.0594(11) 0.0543(11) 0.0545(11) -0.0003(9) -0.0147(9) -0.0230(9)
C2 0.0400(13) 0.0465(14) 0.0516(14) -0.0065(11) -0.0063(10) -0.0184(11)
C3 0.0381(13) 0.0513(15) 0.0724(18) 0.0070(13) -0.0189(12) -0.0189(11)
C4 0.0474(14) 0.0435(14) 0.0632(16) 0.0028(12) -0.0167(12) -0.0191(11)
C7 0.0365(12) 0.0504(14) 0.0411(12) 0.0017(10) -0.0042(10) -0.0200(10)
C8 0.0444(13) 0.0482(14) 0.0508(14) 0.0022(11) -0.0169(11) -0.0164(11)
C9 0.0432(13) 0.0444(13) 0.0540(15) 0.0045(11) -0.0121(11) -0.0174(11)
C12 0.0562(15) 0.0478(15) 0.0516(16) -0.0014(12) -0.0055(12) -0.0135(12)
C13 0.088(2) 0.0615(18) 0.0418(15) -0.0047(13) 0.0029(14) -0.0332(16)
C14 0.086(2) 0.0469(15) 0.0403(14) 0.0052(11) -0.0182(14) -0.0269(14)
N_2 0.0497(12) 0.0427(12) 0.0561(13) 0.0040(10) -0.0095(10) -0.0243(10)
C16_2 0.046(7) 0.040(6) 0.048(7) 0.003(5) -0.003(4) -0.017(5)
C17_2 0.090(12) 0.074(8) 0.044(7) 0.005(6) 0.008(6) -0.020(8)
C16'_2 0.097(9) 0.069(5) 0.102(7) -0.023(5) -0.019(6) -0.040(5)
C17'_2 0.128(14) 0.109(9) 0.081(6) -0.029(6) -0.018(6) -0.003(7)
C18_2 0.071(2) 0.084(3) 0.139(4) 0.000(2) -0.036(2) -0.039(2)
C19_2 0.068(2) 0.085(3) 0.100(3) 0.002(2) -0.025(2) -0.0019(19)
C20_2 0.087(6) 0.080(6) 0.044(4) -0.011(4) 0.011(4) -0.034(5)
C21_2 0.091(7) 0.062(5) 0.040(3) -0.006(3) -0.009(3) -0.014(4)
C20'_2 0.081(6) 0.087(9) 0.060(6) 0.021(5) -0.011(5) 0.001(6)
C21'_2 0.099(9) 0.091(9) 0.094(7) -0.012(6) -0.027(7) -0.007(7)
C22_2 0.101(3) 0.0509(17) 0.081(2) 0.0107(16) -0.021(2) -0.0329(18)
C23_2 0.101(3) 0.067(2) 0.083(2) -0.0061(18) -0.045(2) -0.004(2)

loop_
_atom_type_symbol
_atom_type_description
_atom_type_scat_dispersion_real
_atom_type_scat_dispersion_imag
_atom_type_scat_source
C C 0.0033 0.0016 'International Tables Vol C Tables 4.2.6.8 and 6.1.1.4'
H H 0.0000 0.0000 'International Tables Vol C Tables 4.2.6.8 and 6.1.1.4'
N N 0.0061 0.0033 'International Tables Vol C Tables 4.2.6.8 and 6.1.1.4'
O O 0.0106 0.0060 'International Tables Vol C Tables 4.2.6.8 and 6.1.1.4'
F F 0.0171 0.0103 'International Tables Vol C Tables 4.2.6.8 and 6.1.1.4'
Cu Cu 0.3201 1.2651 'International Tables Vol C Tables 4.2.6.8 and 6.1.1.4'

loop_
_geom_angle_atom_site_label_1
_geom_angle_atom_site_label_2
_geom_angle_atom_site_label_3
_geom_angle
O1 Cu O2 88.24(7)
O1 Cu O3 90.88(7)
O1 Cu O4 93.57(8)
O1 Cu O5 178.94(7)
O1 Cu O6 91.97(8)
O2 Cu O3 92.29(8)
O2 Cu O4 176.08(8)
O2 Cu O5 91.02(7)
O2 Cu O6 88.39(8)
O3 Cu O4 91.16(7)
O3 Cu O5 88.38(7)
O3 Cu O6 177.09(7)
O4 Cu O5 87.20(8)
O4 Cu O6 88.07(8)
O5 Cu O6 88.78(8)
F7 C6 F8 106.9(3)
F7 C6 F9 107.9(2)
F7 C6 C7 112.8(2)
F8 C6 F9 105.3(2)
F8 C6 C7 110.4(2)
F9 C6 C7 113.1(2)
F1 C1 F2 104.2(6)
F1 C1 F3 109.0(9)
F1 C1 C2 113.7(6)
F2 C1 F3 107.4(7)
F2 C1 C2 109.7(5)
F3 C1 C2 112.4(8)
F4 C5 F5 105.7(10)
F4 C5 F6 104.0(7)
F4 C5 C4 108.7(6)
F5 C5 F6 111.9(10)
F5 C5 C4 115.5(8)
F6 C5 C4 110.3(7)
F10 C10 F11 109.3(6)
F10 C10 F12 98.7(11)
F10 C10 C9 108.9(5)
F11 C10 F12 111.3(11)
F11 C10 C9 116.6(8)
F12 C10 C9 110.5(9)
F13 C11 F14 109.2(9)
F13 C11 F15 104.5(8)
F13 C11 C12 108.9(7)
F14 C11 F15 108.7(10)
F14 C11 C12 113.8(9)
F15 C11 C12 111.3(7)
F16 C15 F17 113.9(9)
F16 C15 F18 107.0(7)
F16 C15 C14 114.2(7)
F17 C15 F18 102.7(9)
F17 C15 C14 114.1(7)
F18 C15 C14 103.4(6)
Cu O1 C2 120.23(17)
Cu O2 C4 124.61(17)
Cu O3 C7 123.27(16)
Cu O4 C9 122.56(17)
Cu O5 C12 121.27(19)
Cu O6 C14 125.96(19)
C1 C2 O1 115.4(2)
C1 C2 C3 115.6(2)
O1 C2 C3 129.0(2)
C2 C3 H3 118.2
C2 C3 C4 123.6(2)
H3 C3 C4 118.2
C5 C4 O2 112.6(2)
C5 C4 C3 117.7(2)
O2 C4 C3 129.6(3)
C6 C7 O3 115.1(2)
C6 C7 C8 116.5(2)
O3 C7 C8 128.4(2)
C7 C8 H8 118.9
C7 C8 C9 122.2(2)
H8 C8 C9 118.9
C10 C9 O4 112.7(2)
C10 C9 C8 118.2(2)
O4 C9 C8 129.1(2)
C11 C12 O5 114.7(3)
C11 C12 C13 116.5(3)
O5 C12 C13 128.8(3)
C12 C13 H13 117.7
C12 C13 C14 124.6(3)
H13 C13 C14 117.7
C15 C14 O6 112.2(3)
C15 C14 C13 117.7(3)
O6 C14 C13 130.1(3)

loop_
_geom_bond_atom_site_label_1
_geom_bond_atom_site_label_2
_geom_bond_distance
Cu O1 2.2056(18)
Cu O2 1.9739(18)
Cu O3 2.0089(18)
Cu O4 1.9769(18)
Cu O5 2.216(2)
Cu O6 1.9965(19)
C6 F7 1.310(3)
C6 F8 1.319(3)
C6 F9 1.316(3)
C6 C7 1.529(4)
C1 F1 1.314(7)
C1 F2 1.328(7)
C1 F3 1.282(9)
C1 C2 1.536(4)
C5 F4 1.321(9)
C5 F5 1.285(10)
C5 F6 1.333(8)
C5 C4 1.525(4)
C10 F10 1.359(10)
C10 F11 1.271(9)
C10 F12 1.315(8)
C10 C9 1.527(4)
C11 F13 1.345(9)
C11 F14 1.270(10)
C11 F15 1.311(8)
C11 C12 1.535(5)
C15 F16 1.240(10)
C15 F17 1.299(9)
C15 F18 1.396(10)
C15 C14 1.521(5)
O1 C2 1.234(3)
O2 C4 1.250(3)
O3 C7 1.241(3)
O4 C9 1.251(3)
O5 C12 1.226(3)
O6 C14 1.252(4)
C2 C3 1.386(4)
C3 H3 0.950
C3 C4 1.369(4)
C7 C8 1.384(4)
C8 H8 0.950
C8 C9 1.373(4)
C12 C13 1.390(4)
C13 H13 0.950
C13 C14 1.369(5)
N_2 C16_2 1.522(13)
N_2 C16'_2 1.520(9)
N_2 C18_2 1.485(4)
N_2 C20_2 1.506(13)
N_2 C20'_2 1.491(15)
N_2 C22_2 1.510(4)
C16_2 H16A_2 0.990
C16_2 H16B_2 0.990
C16_2 C17_2 1.525(13)
C17_2 H17A_2 0.980
C17_2 H17B_2 0.980
C17_2 H17C_2 0.980
C16'_2 H16C_2 0.990
C16'_2 H16D_2 0.990
C16'_2 C17'_2 1.522(11)
C17'_2 H17D_2 0.980
C17'_2 H17E_2 0.980
C17'_2 H17F_2 0.980
C18_2 H18A_2 0.990
C18_2 H18B_2 0.990
C18_2 C19_2 1.544(5)
C19_2 H19A_2 0.980
C19_2 H19B_2 0.980
C19_2 H19C_2 0.980
C20_2 H20A_2 0.990
C20_2 H20B_2 0.990
C20_2 C21_2 1.527(10)
C21_2 H21A_2 0.980
C21_2 H21B_2 0.980
C21_2 H21C_2 0.980
C20'_2 H20C_2 0.990
C20'_2 H20D_2 0.990
C20'_2 C21'_2 1.495(12)
C21'_2 H21D_2 0.980
C21'_2 H21E_2 0.980
C21'_2 H21F_2 0.980
C22_2 H22A_2 0.990
C22_2 H22B_2 0.990
C22_2 C23_2 1.503(5)
C23_2 H23A_2 0.980
C23_2 H23B_2 0.980
C23_2 H23C_2 0.980

loop_
_geom_torsion_atom_site_label_1
_geom_torsion_atom_site_label_2
_geom_torsion_atom_site_label_3
_geom_torsion_atom_site_label_4
_geom_torsion
O2 Cu O1 C2 -15.72(19)
O3 Cu O1 C2 -107.98(19)
O4 Cu O1 C2 160.80(19)
O5 Cu O1 C2 -62(4)
O6 Cu O1 C2 72.61(19)
O1 Cu O2 C4 22.9(2)
O3 Cu O2 C4 113.7(2)
O4 Cu O2 C4 -94.8(11)
O5 Cu O2 C4 -157.9(2)
O6 Cu O2 C4 -69.1(2)
O1 Cu O3 C7 -106.94(19)
O2 Cu O3 C7 164.78(19)
O4 Cu O3 C7 -13.3(2)
O5 Cu O3 C7 73.8(2)
O6 Cu O3 C7 61.3(15)
O1 Cu O4 C9 110.3(2)
O2 Cu O4 C9 -132.2(10)
O3 Cu O4 C9 19.3(2)
O5 Cu O4 C9 -69.0(2)
O6 Cu O4 C9 -157.9(2)
O1 Cu O5 C12 141(4)
O2 Cu O5 C12 95.0(2)
O3 Cu O5 C12 -172.8(2)
O4 Cu O5 C12 -81.5(2)
O6 Cu O5 C12 6.6(2)
O1 Cu O6 C14 178.8(2)
O2 Cu O6 C14 -93.0(2)
O3 Cu O6 C14 10.6(16)
O4 Cu O6 C14 85.3(2)
O5 Cu O6 C14 -2.0(2)
Cu O1 C2 C1 -177.85(17)
Cu O1 C2 C3 3.9(4)
F1 C1 C2 O1 13.8(7)
F1 C1 C2 C3 -167.8(7)
F2 C1 C2 O1 130.0(6)
F2 C1 C2 C3 -51.6(7)
F3 C1 C2 O1 -110.6(11)
F3 C1 C2 C3 67.8(11)
C1 C2 C3 C4 -169.6(3)
O1 C2 C3 C4 8.6(5)
Cu O2 C4 C5 162.0(2)
Cu O2 C4 C3 -19.9(4)
C2 C3 C4 C5 177.4(3)
C2 C3 C4 O2 -0.6(5)
F4 C5 C4 O2 -44.3(7)
F4 C5 C4 C3 137.3(7)
F5 C5 C4 O2 -162.8(15)
F5 C5 C4 C3 18.8(15)
F6 C5 C4 O2 69.1(7)
F6 C5 C4 C3 -109.2(7)
Cu O3 C7 C6 -179.12(16)
Cu O3 C7 C8 3.0(4)
F7 C6 C7 O3 142.9(3)
F7 C6 C7 C8 -39.0(3)
F8 C6 C7 O3 -97.6(3)
F8 C6 C7 C8 80.5(3)
F9 C6 C7 O3 20.1(3)
F9 C6 C7 C8 -161.7(2)
C6 C7 C8 C9 -170.3(2)
O3 C7 C8 C9 7.6(4)
Cu O4 C9 C10 165.5(2)
Cu O4 C9 C8 -16.4(4)
C7 C8 C9 C10 178.1(3)
C7 C8 C9 O4 0.1(5)
F10 C10 C9 O4 -53.6(12)
F10 C10 C9 C8 128.1(12)
F11 C10 C9 O4 70.6(10)
F11 C10 C9 C8 -107.7(10)
F12 C10 C9 O4 -161.0(9)
F12 C10 C9 C8 20.7(9)
Cu O5 C12 C11 171.1(2)
Cu O5 C12 C13 -8.3(4)
F13 C11 C12 O5 133.3(10)
F13 C11 C12 C13 -47.2(10)
F14 C11 C12 O5 -104.7(13)
F14 C11 C12 C13 74.9(13)
F15 C11 C12 O5 18.6(8)
F15 C11 C12 C13 -161.9(8)
C11 C12 C13 C14 -175.8(3)
O5 C12 C13 C14 3.7(5)
Cu O6 C14 C15 178.7(2)
Cu O6 C14 C13 -1.8(5)
C12 C13 C14 C15 -177.9(3)
C12 C13 C14 O6 2.6(6)
F16 C15 C14 O6 -35.7(12)
F16 C15 C14 C13 144.7(12)
F17 C15 C14 O6 -169.1(9)
F17 C15 C14 C13 11.3(10)
F18 C15 C14 O6 80.2(8)
F18 C15 C14 C13 -99.4(8)
